data_4032283
loop_
_publ_author_name
'Ping, Xin-Ni'
'Wei, Pei-Shun'
'Zhu, Xiao-Qian'
'Xie, Jian-Wu'

_publ_section_title
;
 Catalyst-Controlled Switch in Diastereoselectivities: Enantioselective
 Construction of Functionalized 3,4-Dihydro-2H-thiopyrano[2,3-b]quinolines
 with Three Contiguous Stereocenters.
;
_journal_issue 4
_journal_name_full 'The Journal of organic chemistry'
_journal_page_first 2205
_journal_page_last 2210
_journal_paper_doi 10.1021/acs.joc.6b02688
_journal_volume 82
_journal_year 2017
_chemical_formula_moiety 'C19 H16 N2 O4 S'
_chemical_formula_sum 'C19 H16 N2 O4 S'
_chemical_formula_weight 368.39
_chemical_name_systematic
; 
 ? 
;
_space_group_IT_number 19
_symmetry_cell_setting orthorhombic
_symmetry_space_group_name_Hall 'P 2ac 2ab'
_symmetry_space_group_name_H-M 'P 21 21 21'
_atom_sites_solution_primary direct
_atom_sites_solution_secondary difmap
_audit_creation_method SHELXL-97
_cell_angle_alpha 90.00
_cell_angle_beta 90.00
_cell_angle_gamma 90.00
_cell_formula_units_Z 4
_cell_length_a 10.112(5)
_cell_length_b 10.996(6)
_cell_length_c 15.378(8)
_cell_measurement_reflns_used 1085
_cell_measurement_temperature 296(2)
_cell_measurement_theta_max 20.62
_cell_measurement_theta_min 3.33
_cell_volume 1709.9(15)
_computing_cell_refinement 'Bruker SMART'
_computing_data_collection 'Bruker SMART'
_computing_data_reduction 'Bruker SAINT'
_computing_molecular_graphics 'Bruker SHELXTL'
_computing_publication_material 'Bruker SHELXTL'
_computing_structure_refinement 'SHELXL-97 (Sheldrick, 1997)'
_computing_structure_solution 'SHELXS-97 (Sheldrick, 1990)'
_diffrn_ambient_temperature 296(2)
_diffrn_measured_fraction_theta_full 0.996
_diffrn_measured_fraction_theta_max 0.996
_diffrn_measurement_device_type 'CCD area detector'
_diffrn_measurement_method 'phi and omega scans'
_diffrn_radiation_monochromator graphite
_diffrn_radiation_source 'fine-focus sealed tube'
_diffrn_radiation_type MoK\a
_diffrn_radiation_wavelength 0.71073
_diffrn_reflns_av_R_equivalents 0.0722
_diffrn_reflns_av_sigmaI/netI 0.0857
_diffrn_reflns_limit_h_max 13
_diffrn_reflns_limit_h_min -13
_diffrn_reflns_limit_k_max 14
_diffrn_reflns_limit_k_min -13
_diffrn_reflns_limit_l_max 18
_diffrn_reflns_limit_l_min -20
_diffrn_reflns_number 12115
_diffrn_reflns_theta_full 27.59
_diffrn_reflns_theta_max 27.59
_diffrn_reflns_theta_min 3.33
_exptl_absorpt_coefficient_mu 0.217
_exptl_absorpt_correction_type none
_exptl_crystal_density_diffrn 1.431
_exptl_crystal_density_meas 0
_exptl_crystal_density_method 'not measured'
_exptl_crystal_F_000 768
_refine_diff_density_max 0.275
_refine_diff_density_min -0.304
_refine_diff_density_rms 0.047
_refine_ls_abs_structure_details 'Flack H D (1983), Acta Cryst. A39, 876-881'
_refine_ls_abs_structure_Flack -0.05(12)
_refine_ls_extinction_coef 0.0016(10)
_refine_ls_extinction_expression Fc^*^=kFc[1+0.001xFc^2^\l^3^/sin(2\q)]^-1/4^
_refine_ls_extinction_method SHELXL
_refine_ls_goodness_of_fit_ref 1.011
_refine_ls_matrix_type full
_refine_ls_number_parameters 236
_refine_ls_number_reflns 3944
_refine_ls_number_restraints 0
_refine_ls_restrained_S_all 1.011
_refine_ls_R_factor_all 0.1030
_refine_ls_R_factor_gt 0.0561
_refine_ls_shift/su_max 0.000
_refine_ls_shift/su_mean 0.000
_refine_ls_structure_factor_coef Fsqd
_refine_ls_weighting_details 'calc w=1/[\s^2^(Fo^2^)+(0.0387P)^2^+0.1459P] where P=(Fo^2^+2Fc^2^)/3'
_refine_ls_weighting_scheme calc
_refine_ls_wR_factor_gt 0.0990
_refine_ls_wR_factor_ref 0.1175
_reflns_number_gt 2507
_reflns_number_total 3944
_reflns_threshold_expression >2sigma(I)
_cod_data_source_file jo6b02688_si_003.cif
_cod_data_source_block a
_cod_depositor_comments
;
The following automatic conversions were performed:

'_symmetry_cell_setting' value 'Orthorhombic' changed to
'orthorhombic' according to
/home/data/users/saulius/crontab/automatic-downloads/current/ACS/lib/dictionaries/cif_core.dic
dictionary named 'cif_core.dic' version 2.4.2 from 2011-04-26.

Automatic conversion script
Id: cif_fix_values 4973 2017-02-22 13:04:09Z antanas 

2020-10-09
Z value and formula fixed to values more according to usual
chemical conventions.                 miguel
;
_cod_original_formula_sum 'C3.45 H2.91 N0.36 O0.73 S0.18'
_cod_original_formula_weight 66.98
_cod_original_formula_moiety 'C3.45 H2.91 N0.36 O0.73 S0.18'
_cod_original_formula_units_Z 22
_cod_original_sg_symbol_H-M P2(1)2(1)2(1)
_cod_database_code 4032283

loop_
_symmetry_equiv_pos_as_xyz
'x, y, z'
'-x+1/2, -y, z+1/2'
'-x, y+1/2, -z+1/2'
'x+1/2, -y+1/2, -z'

loop_
_atom_site_label
_atom_site_type_symbol
_atom_site_fract_x
_atom_site_fract_y
_atom_site_fract_z
_atom_site_U_iso_or_equiv
_atom_site_adp_type
_atom_site_occupancy
_atom_site_symmetry_multiplicity
_atom_site_calc_flag
_atom_site_refinement_flags
S1 S 0.89020(8) 0.59204(9) 0.20943(6) 0.0496(3) Uani 1 1 d .
N1 N 1.1324(2) 0.6345(2) 0.25092(17) 0.0368(7) Uani 1 1 d .
O2 O 0.82988(19) 0.8956(2) 0.18726(15) 0.0474(6) Uani 1 1 d .
H2A H 0.7532 0.8891 0.1705 0.071 Uiso 1 1 calc R
C6 C 1.2669(3) 0.8062(3) 0.2046(2) 0.0370(8) Uani 1 1 d .
C12 C 0.7764(3) 0.6552(3) 0.1285(2) 0.0362(8) Uani 1 1 d .
H12A H 0.7035 0.6938 0.1602 0.043 Uiso 1 1 calc R
O4 O 0.6212(2) 0.8135(3) 0.04275(18) 0.0660(8) Uani 1 1 d .
C13 C 0.7193(3) 0.5493(3) 0.0786(2) 0.0349(8) Uani 1 1 d .
C10 C 0.9158(3) 0.8487(3) 0.1236(2) 0.0347(8) Uani 1 1 d .
H10A H 0.9417 0.9143 0.0840 0.042 Uiso 1 1 calc R
C11 C 0.8408(3) 0.7522(3) 0.0728(2) 0.0370(8) Uani 1 1 d .
H11A H 0.9020 0.7129 0.0321 0.044 Uiso 1 1 calc R
C9 C 1.0324(3) 0.6826(3) 0.2085(2) 0.0343(7) Uani 1 1 d .
C5 C 1.3899(3) 0.8624(3) 0.2048(2) 0.0483(9) Uani 1 1 d .
H5A H 1.4015 0.9345 0.1740 0.058 Uiso 1 1 calc R
O3 O 0.7745(3) 0.8785(3) -0.04126(18) 0.0653(8) Uani 1 1 d .
C1 C 1.2505(3) 0.6967(3) 0.2508(2) 0.0374(8) Uani 1 1 d .
N2 N 0.7364(3) 0.8195(3) 0.0210(2) 0.0455(8) Uani 1 1 d .
C2 C 1.3588(3) 0.6466(3) 0.2974(2) 0.0495(9) Uani 1 1 d .
H2B H 1.3493 0.5743 0.3281 0.059 Uiso 1 1 calc R
C16 C 0.6147(4) 0.3488(3) -0.0080(2) 0.0470(9) Uani 1 1 d .
C7 C 1.1570(3) 0.8524(3) 0.1613(2) 0.0380(8) Uani 1 1 d .
H7A H 1.1653 0.9240 0.1296 0.046 Uiso 1 1 calc R
C18 C 0.7996(3) 0.4714(3) 0.0318(2) 0.0465(10) Uani 1 1 d .
H18A H 0.8900 0.4867 0.0292 0.056 Uiso 1 1 calc R
O1 O 0.5539(3) 0.2517(3) -0.0472(2) 0.0709(9) Uani 1 1 d .
C17 C 0.7486(3) 0.3705(3) -0.0115(2) 0.0456(9) Uani 1 1 d .
H17A H 0.8041 0.3187 -0.0423 0.055 Uiso 1 1 calc R
C8 C 1.0377(3) 0.7952(3) 0.1642(2) 0.0323(8) Uani 1 1 d .
C15 C 0.5336(3) 0.4267(4) 0.0372(2) 0.0492(10) Uani 1 1 d .
H15A H 0.4430 0.4123 0.0391 0.059 Uiso 1 1 calc R
C4 C 1.4944(3) 0.8138(4) 0.2494(3) 0.0565(11) Uani 1 1 d .
H4A H 1.5765 0.8519 0.2485 0.068 Uiso 1 1 calc R
C14 C 0.5862(3) 0.5261(3) 0.0796(2) 0.0430(9) Uani 1 1 d .
H14A H 0.5301 0.5784 0.1095 0.052 Uiso 1 1 calc R
C3 C 1.4767(4) 0.7061(4) 0.2965(3) 0.0576(11) Uani 1 1 d .
H3A H 1.5473 0.6744 0.3279 0.069 Uiso 1 1 calc R
C19 C 0.6324(5) 0.1696(4) -0.0948(3) 0.0846(15) Uani 1 1 d .
H19A H 0.5772 0.1074 -0.1194 0.127 Uiso 1 1 calc R
H19B H 0.6965 0.1330 -0.0568 0.127 Uiso 1 1 calc R
H19C H 0.6772 0.2123 -0.1406 0.127 Uiso 1 1 calc R

loop_
_atom_site_aniso_label
_atom_site_aniso_U_11
_atom_site_aniso_U_22
_atom_site_aniso_U_33
_atom_site_aniso_U_23
_atom_site_aniso_U_13
_atom_site_aniso_U_12
S1 0.0457(5) 0.0456(5) 0.0574(6) 0.0199(5) -0.0152(5) -0.0159(4)
N1 0.0363(14) 0.0344(15) 0.0397(17) 0.0057(13) -0.0059(12) -0.0028(13)
O2 0.0339(11) 0.0470(15) 0.0613(17) -0.0058(13) -0.0005(11) 0.0034(12)
C6 0.0348(16) 0.0342(18) 0.042(2) -0.0085(17) 0.0027(16) -0.0021(15)
C12 0.0302(15) 0.0373(19) 0.041(2) 0.0044(17) 0.0010(15) -0.0019(15)
O4 0.0407(14) 0.080(2) 0.077(2) 0.0145(16) -0.0057(14) 0.0097(15)
C13 0.0328(17) 0.0305(18) 0.041(2) 0.0050(16) -0.0037(15) -0.0006(15)
C10 0.0335(16) 0.0295(17) 0.041(2) 0.0039(16) -0.0019(14) -0.0019(15)
C11 0.0381(18) 0.0340(18) 0.039(2) 0.0013(17) -0.0012(16) 0.0037(15)
C9 0.0309(16) 0.0345(17) 0.037(2) -0.0008(17) 0.0001(15) -0.0010(14)
C5 0.0405(18) 0.044(2) 0.060(2) -0.008(2) 0.0050(19) -0.0078(18)
O3 0.0722(17) 0.068(2) 0.0561(19) 0.0243(16) -0.0177(14) -0.0109(16)
C1 0.0405(18) 0.0351(18) 0.037(2) -0.0030(16) -0.0041(15) 0.0010(16)
N2 0.0476(19) 0.0420(19) 0.047(2) 0.0002(16) -0.0132(16) -0.0019(16)
C2 0.046(2) 0.042(2) 0.061(3) -0.002(2) -0.0152(18) 0.0008(17)
C16 0.053(2) 0.040(2) 0.048(2) 0.0031(18) -0.0068(19) -0.013(2)
C7 0.0419(18) 0.0323(18) 0.040(2) -0.0004(17) 0.0024(15) -0.0027(16)
C18 0.0364(19) 0.044(2) 0.059(3) 0.000(2) -0.0043(17) -0.0006(17)
O1 0.0704(19) 0.0558(17) 0.086(2) -0.0168(18) -0.0025(16) -0.0209(16)
C17 0.048(2) 0.038(2) 0.051(3) -0.0056(18) 0.0039(17) 0.0030(19)
C8 0.0325(16) 0.0327(18) 0.032(2) -0.0031(16) 0.0009(14) 0.0002(15)
C15 0.0350(17) 0.054(2) 0.059(3) 0.002(2) -0.0021(17) -0.0060(19)
C4 0.0352(18) 0.062(3) 0.072(3) -0.019(2) -0.0014(19) -0.0012(19)
C14 0.0388(19) 0.042(2) 0.049(2) 0.0003(18) 0.0011(16) -0.0037(17)
C3 0.046(2) 0.057(3) 0.069(3) -0.007(2) -0.015(2) 0.004(2)
C19 0.096(4) 0.061(3) 0.097(4) -0.034(3) 0.010(3) -0.018(3)

loop_
_atom_type_symbol
_atom_type_description
_atom_type_scat_dispersion_real
_atom_type_scat_dispersion_imag
_atom_type_scat_source
C C 0.0033 0.0016 'International Tables Vol C Tables 4.2.6.8 and 6.1.1.4'
H H 0.0000 0.0000 'International Tables Vol C Tables 4.2.6.8 and 6.1.1.4'
N N 0.0061 0.0033 'International Tables Vol C Tables 4.2.6.8 and 6.1.1.4'
O O 0.0106 0.0060 'International Tables Vol C Tables 4.2.6.8 and 6.1.1.4'
S S 0.1246 0.1234 'International Tables Vol C Tables 4.2.6.8 and 6.1.1.4'

loop_
_geom_angle_atom_site_label_1
_geom_angle_atom_site_label_2
_geom_angle_atom_site_label_3
_geom_angle
C9 S1 C12 107.19(15)
C9 N1 C1 117.9(3)
C5 C6 C7 123.6(3)
C5 C6 C1 119.0(3)
C7 C6 C1 117.4(3)
C13 C12 C11 114.8(3)
C13 C12 S1 107.1(2)
C11 C12 S1 112.4(2)
C14 C13 C18 117.9(3)
C14 C13 C12 120.9(3)
C18 C13 C12 121.2(3)
O2 C10 C8 111.2(3)
O2 C10 C11 107.8(2)
C8 C10 C11 110.5(3)
N2 C11 C12 110.0(3)
N2 C11 C10 106.1(3)
C12 C11 C10 114.4(3)
N1 C9 C8 124.2(3)
N1 C9 S1 113.6(2)
C8 C9 S1 122.2(2)
C4 C5 C6 121.2(3)
N1 C1 C6 121.8(3)
N1 C1 C2 118.4(3)
C6 C1 C2 119.7(3)
O4 N2 O3 123.3(3)
O4 N2 C11 119.8(3)
O3 N2 C11 116.9(3)
C3 C2 C1 119.0(4)
O1 C16 C15 116.0(3)
O1 C16 C17 124.0(4)
C15 C16 C17 120.0(3)
C8 C7 C6 121.6(3)
C13 C18 C17 121.6(3)
C16 O1 C19 118.3(3)
C16 C17 C18 119.0(3)
C7 C8 C9 116.9(3)
C7 C8 C10 122.2(3)
C9 C8 C10 120.8(3)
C16 C15 C14 120.1(3)
C5 C4 C3 119.4(3)
C13 C14 C15 121.4(3)
C2 C3 C4 121.7(4)

loop_
_geom_bond_atom_site_label_1
_geom_bond_atom_site_label_2
_geom_bond_distance
S1 C9 1.749(3)
S1 C12 1.831(3)
N1 C9 1.314(4)
N1 C1 1.376(4)
O2 C10 1.407(4)
C6 C5 1.389(4)
C6 C7 1.392(4)
C6 C1 1.408(4)
C12 C13 1.510(4)
C12 C11 1.516(4)
O4 N2 1.214(4)
C13 C14 1.370(4)
C13 C18 1.382(4)
C10 C8 1.501(4)
C10 C11 1.521(4)
C11 N2 1.514(4)
C9 C8 1.415(4)
C5 C4 1.370(5)
O3 N2 1.220(3)
C1 C2 1.420(4)
C2 C3 1.359(5)
C16 O1 1.372(4)
C16 C15 1.375(5)
C16 C17 1.375(5)
C7 C8 1.362(4)
C18 C17 1.393(5)
O1 C19 1.408(5)
C15 C14 1.379(5)
C4 C3 1.399(6)
